data_7009567
loop_
_publ_author_name
'Bailey, Philip J.'
'Grant, Keith J.'
'Mitchell, Lindsey A.'
'Pace, Stuart'
'Parkin, Andrew'
'Parsons, Simon'

_publ_section_title
;
 Guanidinates as chelating anionic ligands for early, middle and late
 transition metals: syntheses and crystal structures of
 [Ti{\h2-(NPh)2CNEt2}2Cl2], [Ru{\h2-(NPh)2CNHPh}3] and
 [Pt{\h2-(NPh)2CNHPh}2]
;
_journal_issue 12
_journal_name_full 'Journal of the Chemical Society, Dalton Transactions'
_journal_page_first 1887
_journal_paper_doi 10.1039/b001992p
_journal_year 2000
_chemical_formula_moiety '[Ti(C(NPh)2(NEt2))Cl2].PhMe'
_chemical_formula_sum 'C41 H48 Cl2 N6 Ti'
_chemical_formula_weight 743.65
_chemical_name_systematic
; 
 ? 
;
_space_group_IT_number 15
_symmetry_cell_setting monoclinic
_symmetry_space_group_name_Hall '-C 2yc'
_symmetry_space_group_name_H-M 'C 1 2/c 1'
_atom_sites_solution_hydrogens geom
_atom_sites_solution_primary direct
_atom_sites_solution_secondary difmap
_audit_creation_method SHELXL-97
_cell_angle_alpha 90.00
_cell_angle_beta 94.95(3)
_cell_angle_gamma 90.00
_cell_formula_units_Z 4
_cell_length_a 9.813(4)
_cell_length_b 17.821(7)
_cell_length_c 23.802(8)
_cell_measurement_reflns_used 48
_cell_measurement_temperature 150(2)
_cell_measurement_theta_max 18
_cell_measurement_theta_min 12
_cell_volume 4147(3)
_computing_cell_refinement 'Stoe DIF4'
_computing_data_collection 'Stoe DIF4'
_computing_data_reduction 'Stoe REDU4'
_computing_molecular_graphics SHELXTL
_computing_structure_refinement 'SHELXL-97 (Sheldrick, 1997)'
_computing_structure_solution SIR92
_diffrn_ambient_temperature 150(2)
_diffrn_measured_fraction_theta_full 0.996
_diffrn_measured_fraction_theta_max 0.996
_diffrn_measurement_method Omega-theta
_diffrn_radiation_monochromator graphite
_diffrn_radiation_source 'fine-focus sealed tube'
_diffrn_radiation_type MoK\a
_diffrn_radiation_wavelength 0.71073
_diffrn_reflns_av_R_equivalents 0.0639
_diffrn_reflns_av_sigmaI/netI 0.0845
_diffrn_reflns_limit_h_max 11
_diffrn_reflns_limit_h_min -11
_diffrn_reflns_limit_k_max 21
_diffrn_reflns_limit_k_min -21
_diffrn_reflns_limit_l_max 0
_diffrn_reflns_limit_l_min -28
_diffrn_reflns_number 7216
_diffrn_reflns_theta_full 25.07
_diffrn_reflns_theta_max 25.07
_diffrn_reflns_theta_min 2.59
_diffrn_standards_decay_% 10
_diffrn_standards_interval_time 60
_diffrn_standards_number 3
_exptl_absorpt_coefficient_mu 0.370
_exptl_absorpt_correction_T_max 0.625
_exptl_absorpt_correction_T_min 0.566
_exptl_absorpt_correction_type psi-scan
_exptl_crystal_colour Red
_exptl_crystal_density_diffrn 1.191
_exptl_crystal_density_method 'not measured'
_exptl_crystal_description needle
_exptl_crystal_F_000 1568
_exptl_crystal_size_max 0.58
_exptl_crystal_size_mid 0.16
_exptl_crystal_size_min 0.12
_refine_diff_density_max 0.866
_refine_diff_density_min -0.765
_refine_diff_density_rms 0.103
_refine_ls_extinction_method none
_refine_ls_goodness_of_fit_ref 1.043
_refine_ls_hydrogen_treatment riding
_refine_ls_matrix_type full
_refine_ls_number_parameters 219
_refine_ls_number_reflns 3675
_refine_ls_number_restraints 11
_refine_ls_restrained_S_all 1.045
_refine_ls_R_factor_all 0.1185
_refine_ls_R_factor_gt 0.0688
_refine_ls_shift/su_max 0.036
_refine_ls_shift/su_mean 0.002
_refine_ls_structure_factor_coef Fsqd
_refine_ls_weighting_details 'calc w=1/[\s^2^(Fo^2^)+(0.1361P)^2^+0.0000P] where P=(Fo^2^+2Fc^2^)/3'
_refine_ls_weighting_scheme calc
_refine_ls_wR_factor_gt 0.1945
_refine_ls_wR_factor_ref 0.2242
_reflns_number_gt 2332
_reflns_number_total 3675
_reflns_threshold_expression >2sigma(I)
_cod_data_source_file b001992p.txt
_cod_data_source_block tisp13
_cod_depositor_comments
;
The following automatic conversions were performed:
'_atom_site_symetry_multiplicity' tag replaced with
'_atom_site_symmetry_multiplicity'.

Automatic conversion script
Id: cif_correct_tags 1440 2010-10-19 06:21:57Z saulius 

The following automatic conversions were performed:
'_symmetry_cell_setting' value 'Monoclinic' changed to 'monoclinic'
according to '/home/saulius/struct/CIF-dictionaries/cif_core.dic'
dictionary named 'cif_core.dic' version 2.4.1 from 2010-06-29.

Automatic conversion script
Id: cif_fix_enum 1527 2010-12-29 10:47:43Z saulius 

The following automatic conversions were performed:

'_exptl_absorpt_correction_type' tag value 'Psi-scans' was replaced
with 'psi-scan' value.

Automatic conversion script
Id: cif_fix_values 1646 2011-03-28 12:23:43Z adriana 

The following automatic conversions were performed:

'_atom_sites_solution_primary' value 'direct methods' was changed to
'direct'.

'_atom_sites_solution_hydrogens' value 'geometric' was changed to
'geom'.

Automatic conversion script
Id: cif_fix_values 6452 2018-10-05 10:23:21Z andrius 
;
_cod_original_sg_symbol_H-M C2/c
_cod_database_code 7009567

loop_
_symmetry_equiv_pos_as_xyz
'x, y, z'
'-x, y, -z+1/2'
'x+1/2, y+1/2, z'
'-x+1/2, y+1/2, -z+1/2'
'-x, -y, -z'
'x, -y, z-1/2'
'-x+1/2, -y+1/2, -z'
'x+1/2, -y+1/2, z-1/2'

loop_
_atom_site_label
_atom_site_type_symbol
_atom_site_fract_x
_atom_site_fract_y
_atom_site_fract_z
_atom_site_U_iso_or_equiv
_atom_site_adp_type
_atom_site_occupancy
_atom_site_symmetry_multiplicity
_atom_site_calc_flag
_atom_site_refinement_flags
_atom_site_disorder_assembly
_atom_site_disorder_group
Ti1 Ti 0.5000 0.22480(6) 0.2500 0.0195(3) Uani 1 2 d S . .
Cl1 Cl 0.35479(12) 0.31249(7) 0.20695(5) 0.0286(4) Uani 1 1 d . . .
C1 C 0.5506(5) 0.1408(3) 0.1677(2) 0.0236(11) Uani 1 1 d . . .
N1 N 0.6350(4) 0.1919(2) 0.19334(17) 0.0235(9) Uani 1 1 d . . .
C11 C 0.7342(5) 0.2312(3) 0.1642(2) 0.0243(11) Uani 1 1 d . . .
C12 C 0.8631(5) 0.2443(3) 0.1910(2) 0.0307(12) Uani 1 1 d . . .
H12 H 0.8850 0.2265 0.2284 0.037 Uiso 1 1 calc R . .
C13 C 0.9614(6) 0.2837(3) 0.1632(3) 0.0394(14) Uani 1 1 d . . .
H13 H 1.0498 0.2923 0.1816 0.047 Uiso 1 1 calc R . .
C14 C 0.9300(6) 0.3096(3) 0.1097(3) 0.0432(15) Uani 1 1 d . . .
H14 H 0.9966 0.3362 0.0909 0.052 Uiso 1 1 calc R . .
C15 C 0.8025(8) 0.2974(4) 0.0829(3) 0.0529(18) Uani 1 1 d . . .
H15 H 0.7816 0.3150 0.0455 0.064 Uiso 1 1 calc R . .
C16 C 0.7025(6) 0.2588(3) 0.1107(2) 0.0377(14) Uani 1 1 d . . .
H16 H 0.6133 0.2518 0.0926 0.045 Uiso 1 1 calc R . .
N2 N 0.4334(4) 0.1415(2) 0.19300(17) 0.0238(9) Uani 1 1 d . . .
C21 C 0.3335(5) 0.0836(3) 0.19275(19) 0.0232(11) Uani 1 1 d . . .
C22 C 0.3664(5) 0.0084(3) 0.1956(2) 0.0282(11) Uani 1 1 d . . .
H22 H 0.4594 -0.0068 0.1963 0.034 Uiso 1 1 calc R . .
C23 C 0.2646(6) -0.0452(3) 0.1975(2) 0.0362(13) Uani 1 1 d . . .
H23 H 0.2881 -0.0970 0.1992 0.043 Uiso 1 1 calc R . .
C24 C 0.1281(6) -0.0237(3) 0.1970(3) 0.0392(14) Uani 1 1 d . . .
H24 H 0.0584 -0.0603 0.1991 0.047 Uiso 1 1 calc R . .
C25 C 0.0956(6) 0.0520(3) 0.1935(2) 0.0370(13) Uani 1 1 d . . .
H25 H 0.0027 0.0673 0.1923 0.044 Uiso 1 1 calc R . .
C26 C 0.1973(5) 0.1052(3) 0.1916(2) 0.0310(12) Uani 1 1 d . . .
H26 H 0.1739 0.1569 0.1895 0.037 Uiso 1 1 calc R . .
N3 N 0.5794(4) 0.0969(2) 0.12459(18) 0.0285(10) Uani 1 1 d . . .
C31 C 0.7208(6) 0.0717(3) 0.1194(2) 0.0359(13) Uani 1 1 d . . .
H31A H 0.7833 0.1000 0.1465 0.043 Uiso 1 1 calc R . .
H31B H 0.7460 0.0834 0.0810 0.043 Uiso 1 1 calc R . .
C32 C 0.7406(7) -0.0106(3) 0.1300(3) 0.0569(19) Uani 1 1 d . . .
H32A H 0.7108 -0.0232 0.1671 0.085 Uiso 1 1 calc R . .
H32B H 0.8376 -0.0232 0.1291 0.085 Uiso 1 1 calc R . .
H32C H 0.6864 -0.0391 0.1008 0.085 Uiso 1 1 calc R . .
C33 C 0.4706(6) 0.0695(3) 0.0828(2) 0.0305(12) Uani 1 1 d . . .
H33A H 0.3809 0.0882 0.0930 0.037 Uiso 1 1 calc R . .
H33B H 0.4683 0.0140 0.0838 0.037 Uiso 1 1 calc R . .
C34 C 0.4937(7) 0.0954(3) 0.0236(2) 0.0465(16) Uani 1 1 d . . .
H34A H 0.5038 0.1501 0.0232 0.070 Uiso 1 1 calc R . .
H34B H 0.4153 0.0808 -0.0024 0.070 Uiso 1 1 calc R . .
H34C H 0.5770 0.0720 0.0117 0.070 Uiso 1 1 calc R . .
C41 C 0.933(3) 0.1325(16) 0.4655(12) 0.082(3) Uiso 0.25 1 d PD A 1
H41A H 1.0225 0.1526 0.4582 0.124 Uiso 0.25 1 d PR A 1
H41B H 0.8916 0.1074 0.4316 0.124 Uiso 0.25 1 d PR A 1
H41C H 0.9436 0.0963 0.4966 0.124 Uiso 0.25 1 d PR A 1
C42 C 0.8410(18) 0.1958(9) 0.4839(6) 0.082(3) Uiso 0.50 1 d PD . 1
H42A H 0.9050 0.1592 0.4726 0.099 Uiso 0.25 1 d PR . 1
C43 C 0.8242(19) 0.2059(10) 0.5407(5) 0.082(3) Uiso 0.50 1 d PD B 1
H43 H 0.8733 0.1754 0.5683 0.099 Uiso 0.50 1 calc PR B 1
C44 C 0.7352(19) 0.2609(10) 0.5571(5) 0.082(3) Uiso 0.50 1 d PD . 1
H44 H 0.7259 0.2693 0.5960 0.099 Uiso 0.50 1 calc PR . 1
C51 C 0.633(4) 0.3353(17) 0.5528(13) 0.082(3) Uiso 0.25 1 d PD C -2
H51A H 0.5880 0.3151 0.5848 0.124 Uiso 0.25 1 d PR C -2
H51B H 0.5631 0.3517 0.5233 0.124 Uiso 0.25 1 d PR C -2
H51C H 0.6902 0.3781 0.5653 0.124 Uiso 0.25 1 d PR C -2
C52 C 0.712(3) 0.2736(14) 0.5272(8) 0.082(3) Uiso 0.25 1 d PGD C -2
C53 C 0.787(3) 0.2258(14) 0.5643(6) 0.082(3) Uiso 0.25 1 d PGD C -2
H53 H 0.7838 0.2317 0.6038 0.099 Uiso 0.25 1 calc PR C -2
C54 C 0.866(3) 0.1693(13) 0.5435(9) 0.082(3) Uiso 0.25 1 d PG C -2
H54 H 0.9176 0.1366 0.5688 0.099 Uiso 0.25 1 calc PR C -2
C55 C 0.871(3) 0.1607(13) 0.4856(10) 0.082(3) Uiso 0.25 1 d PG C -2
H55 H 0.9253 0.1221 0.4714 0.099 Uiso 0.25 1 calc PR C -2
C56 C 0.796(3) 0.2085(15) 0.4486(7) 0.082(3) Uiso 0.25 1 d PG C -2
H56 H 0.7992 0.2025 0.4090 0.099 Uiso 0.25 1 calc PR C -2
C57 C 0.717(3) 0.2649(15) 0.4694(7) 0.082(3) Uiso 0.25 1 d PGD C -2
H57 H 0.6654 0.2976 0.4440 0.099 Uiso 0.25 1 calc PR C -2

loop_
_atom_site_aniso_label
_atom_site_aniso_U_11
_atom_site_aniso_U_22
_atom_site_aniso_U_33
_atom_site_aniso_U_23
_atom_site_aniso_U_13
_atom_site_aniso_U_12
Ti1 0.0198(6) 0.0164(6) 0.0227(7) 0.000 0.0050(5) 0.000
Cl1 0.0268(7) 0.0229(7) 0.0354(7) 0.0041(5) -0.0009(5) 0.0023(5)
C1 0.026(3) 0.022(3) 0.024(2) 0.002(2) 0.006(2) 0.000(2)
N1 0.024(2) 0.023(2) 0.025(2) 0.0005(17) 0.0078(17) -0.0039(17)
C11 0.024(3) 0.017(2) 0.033(3) 0.000(2) 0.012(2) -0.0008(19)
C12 0.028(3) 0.027(3) 0.038(3) 0.006(2) 0.007(2) 0.000(2)
C13 0.024(3) 0.033(3) 0.064(4) -0.002(3) 0.016(3) -0.005(2)
C14 0.042(3) 0.043(3) 0.048(4) 0.010(3) 0.026(3) -0.009(3)
C15 0.068(5) 0.054(4) 0.038(3) 0.007(3) 0.015(3) -0.020(3)
C16 0.037(3) 0.038(3) 0.038(3) 0.000(3) 0.005(3) -0.015(3)
N2 0.025(2) 0.018(2) 0.029(2) -0.0055(17) 0.0114(17) -0.0069(17)
C21 0.025(3) 0.023(2) 0.022(2) -0.004(2) 0.006(2) -0.005(2)
C22 0.024(3) 0.031(3) 0.030(3) 0.003(2) 0.007(2) 0.000(2)
C23 0.040(3) 0.023(3) 0.046(3) 0.002(2) 0.011(3) -0.004(2)
C24 0.032(3) 0.037(3) 0.050(4) -0.002(3) 0.011(3) -0.017(2)
C25 0.023(3) 0.040(3) 0.049(4) 0.004(3) 0.011(2) -0.001(2)
C26 0.033(3) 0.023(3) 0.039(3) 0.001(2) 0.012(2) -0.003(2)
N3 0.027(2) 0.025(2) 0.034(2) -0.0074(19) 0.0115(19) -0.0021(18)
C31 0.032(3) 0.036(3) 0.042(3) -0.006(2) 0.016(2) 0.003(2)
C32 0.041(4) 0.035(4) 0.093(6) 0.001(4) -0.010(4) 0.005(3)
C33 0.037(3) 0.027(3) 0.028(3) -0.006(2) 0.007(2) -0.004(2)
C34 0.070(4) 0.040(4) 0.033(3) -0.006(3) 0.020(3) -0.004(3)

loop_
_atom_type_symbol
_atom_type_description
_atom_type_scat_dispersion_real
_atom_type_scat_dispersion_imag
_atom_type_scat_source
C C 0.0033 0.0016 'International Tables Vol C Tables 4.2.6.8 and 6.1.1.4'
H H 0.0000 0.0000 'International Tables Vol C Tables 4.2.6.8 and 6.1.1.4'
N N 0.0061 0.0033 'International Tables Vol C Tables 4.2.6.8 and 6.1.1.4'
Cl Cl 0.1484 0.1585 'International Tables Vol C Tables 4.2.6.8 and 6.1.1.4'
Ti Ti 0.2776 0.4457 'International Tables Vol C Tables 4.2.6.8 and 6.1.1.4'

loop_
_geom_angle_atom_site_label_1
_geom_angle_atom_site_label_2
_geom_angle_atom_site_label_3
_geom_angle
_geom_angle_site_symmetry_1
_geom_angle_site_symmetry_3
_geom_angle_publ_flag
N1 Ti1 N1 146.9(2) . 2_655 ?
N1 Ti1 N2 63.39(15) . . ?
N1 Ti1 N2 92.31(16) 2_655 . ?
N1 Ti1 N2 92.31(16) . 2_655 ?
N1 Ti1 N2 63.39(15) 2_655 2_655 ?
N2 Ti1 N2 88.8(2) . 2_655 ?
N1 Ti1 Cl1 94.39(12) . 2_655 ?
N1 Ti1 Cl1 108.16(12) 2_655 2_655 ?
N2 Ti1 Cl1 157.78(11) . 2_655 ?
N2 Ti1 Cl1 92.69(12) 2_655 2_655 ?
N1 Ti1 Cl1 108.16(12) . . ?
N1 Ti1 Cl1 94.39(12) 2_655 . ?
N2 Ti1 Cl1 92.69(12) . . ?
N2 Ti1 Cl1 157.78(11) 2_655 . ?
Cl1 Ti1 Cl1 94.20(8) 2_655 . ?
N1 Ti1 C1 31.65(15) . . ?
N1 Ti1 C1 121.07(16) 2_655 . ?
N2 Ti1 C1 31.74(15) . . ?
N2 Ti1 C1 90.63(16) 2_655 . ?
Cl1 Ti1 C1 126.04(11) 2_655 . ?
Cl1 Ti1 C1 102.21(12) . . ?
N1 Ti1 C1 121.07(16) . 2_655 ?
N1 Ti1 C1 31.65(15) 2_655 2_655 ?
N2 Ti1 C1 90.63(16) . 2_655 ?
N2 Ti1 C1 31.74(15) 2_655 2_655 ?
Cl1 Ti1 C1 102.21(12) 2_655 2_655 ?
Cl1 Ti1 C1 126.04(11) . 2_655 ?
C1 Ti1 C1 108.0(2) . 2_655 ?
N1 C1 N3 125.5(4) . . ?
N1 C1 N2 108.1(4) . . ?
N3 C1 N2 126.4(4) . . ?
N1 C1 Ti1 53.6(2) . . ?
N3 C1 Ti1 179.1(4) . . ?
N2 C1 Ti1 54.5(2) . . ?
C1 N1 C11 122.2(4) . . ?
C1 N1 Ti1 94.8(3) . . ?
C11 N1 Ti1 133.1(3) . . ?
C16 C11 C12 119.4(5) . . ?
C16 C11 N1 121.1(5) . . ?
C12 C11 N1 119.4(5) . . ?
C11 C12 C13 120.2(5) . . ?
C14 C13 C12 120.0(6) . . ?
C13 C14 C15 120.3(5) . . ?
C14 C15 C16 120.2(6) . . ?
C11 C16 C15 119.9(6) . . ?
C1 N2 C21 127.5(4) . . ?
C1 N2 Ti1 93.7(3) . . ?
C21 N2 Ti1 134.3(3) . . ?
C22 C21 C26 119.4(4) . . ?
C22 C21 N2 123.1(4) . . ?
C26 C21 N2 117.5(4) . . ?
C21 C22 C23 120.4(5) . . ?
C22 C23 C24 120.3(5) . . ?
C25 C24 C23 119.0(5) . . ?
C26 C25 C24 120.4(5) . . ?
C25 C26 C21 120.4(5) . . ?
C1 N3 C31 120.3(4) . . ?
C1 N3 C33 121.3(4) . . ?
C31 N3 C33 118.3(4) . . ?
N3 C31 C32 113.2(5) . . ?
N3 C33 C34 111.5(5) . . ?
C43 C42 C44 120.2(11) . 7_656 ?
C43 C42 C41 119.7(14) . . ?
C44 C42 C41 119.8(16) 7_656 . ?
C42 C43 C44 119.6(11) . . ?
C43 C44 C42 120.1(11) . 7_656 ?
C53 C52 C57 120.0 . . ?
C53 C52 C51 117.0(10) . . ?
C57 C52 C51 122.9(10) . . ?
C52 C53 C54 120.0 . . ?
C53 C54 C55 120.0 . . ?
C56 C55 C54 120.0 . . ?
C57 C56 C55 120.0 . . ?
C56 C57 C52 120.0 . . ?

loop_
_geom_bond_atom_site_label_1
_geom_bond_atom_site_label_2
_geom_bond_distance
_geom_bond_site_symmetry_2
_geom_bond_publ_flag
Ti1 N1 2.056(4) . ?
Ti1 N1 2.056(4) 2_655 ?
Ti1 N2 2.078(4) . ?
Ti1 N2 2.078(4) 2_655 ?
Ti1 Cl1 2.2957(15) 2_655 ?
Ti1 Cl1 2.2957(15) . ?
Ti1 C1 2.547(5) . ?
Ti1 C1 2.547(5) 2_655 ?
C1 N1 1.341(6) . ?
C1 N3 1.341(6) . ?
C1 N2 1.343(6) . ?
N1 C11 1.427(6) . ?
C11 C16 1.374(8) . ?
C11 C12 1.387(7) . ?
C12 C13 1.405(7) . ?
C13 C14 1.365(9) . ?
C14 C15 1.371(10) . ?
C15 C16 1.411(8) . ?
N2 C21 1.423(6) . ?
C21 C22 1.379(7) . ?
C21 C26 1.389(7) . ?
C22 C23 1.386(7) . ?
C23 C24 1.392(8) . ?
C24 C25 1.386(8) . ?
C25 C26 1.380(7) . ?
N3 C31 1.474(6) . ?
N3 C33 1.478(7) . ?
C31 C32 1.497(8) . ?
C33 C34 1.520(7) . ?
C41 C42 1.530(10) . ?
C42 C43 1.388(9) . ?
C42 C44 1.407(9) 7_656 ?
C43 C44 1.391(9) . ?
C44 C42 1.407(9) 7_656 ?
C51 C52 1.505(9) . ?
C52 C53 1.3900 . ?
C52 C57 1.3900 . ?
C53 C54 1.3900 . ?
C54 C55 1.3900 . ?
C55 C56 1.3900 . ?
C56 C57 1.3900 . ?
